data_7222488
loop_
_publ_author_name
'Massoud, Salah S.'
'Junk, Thomas'
'Louka, Febee R.'
'Herchel, Radovan'
'Travnicek, Zdenek'
'Fischer, Roland'
'Mautner, Franz Andreas'

_publ_section_title
;
 Synthesis, structure and magnetic characterization of dinuclear
 copper(II) complexes bridged by bicompartmental phenolate
;
_journal_name_full 'RSC Adv.'
_journal_paper_doi 10.1039/C5RA19358C
_journal_year 2015
_chemical_formula_moiety 'C37 H33 Cu2 N12 O, F6 P, 2(C2 H3 N)'
_chemical_formula_sum 'C41 H39 Cu2 F6 N14 O P'
_chemical_formula_weight 1015.93
_chemical_name_common '[Cu2(L-Me-O)(dca)2](PF6).2MeCN'
_chemical_name_systematic
; 
 ? 
;
_space_group_IT_number 33
_symmetry_cell_setting orthorhombic
_symmetry_space_group_name_Hall 'P 2c -2n'
_symmetry_space_group_name_H-M 'P n a 21'
_atom_sites_solution_hydrogens geom
_atom_sites_solution_primary direct
_atom_sites_solution_secondary difmap
_audit_creation_method SHELXL
_audit_update_record
;
2015-04-20 deposited with the CCDC.
2015-10-07 downloaded from the CCDC.
;
_cell_angle_alpha 90.00
_cell_angle_beta 90.00
_cell_angle_gamma 90.00
_cell_formula_units_Z 4
_cell_length_a 16.2326(5)
_cell_length_b 12.0277(4)
_cell_length_c 21.8320(7)
_cell_measurement_reflns_used 9991
_cell_measurement_temperature 100(2)
_cell_measurement_theta_max 25.74
_cell_measurement_theta_min 2.30
_cell_volume 4262.5(2)
_computing_cell_refinement 'Bruker SAINT'
_computing_data_collection 'Bruker APEX2'
_computing_data_reduction 'Bruker SAINT'
_computing_structure_refinement 'SHELXL-97 (Sheldrick, 2008)'
_computing_structure_solution 'SHELXS-97 (Sheldrick, 2008)'
_diffrn_ambient_temperature 100(2)
_diffrn_measured_fraction_theta_full 0.997
_diffrn_measured_fraction_theta_max 0.997
_diffrn_measurement_device_type 'Bruker APEX-II CCD'
_diffrn_measurement_method \w-scans
_diffrn_radiation_monochromator graphite
_diffrn_radiation_source 'fine-focus sealed tube'
_diffrn_radiation_type MoK\a
_diffrn_radiation_wavelength 0.71073
_diffrn_reflns_av_R_equivalents 0.0652
_diffrn_reflns_av_sigmaI/netI 0.0775
_diffrn_reflns_limit_h_max 22
_diffrn_reflns_limit_h_min -20
_diffrn_reflns_limit_k_max 16
_diffrn_reflns_limit_k_min -16
_diffrn_reflns_limit_l_max 29
_diffrn_reflns_limit_l_min -29
_diffrn_reflns_number 55430
_diffrn_reflns_theta_full 29.03
_diffrn_reflns_theta_max 29.03
_diffrn_reflns_theta_min 2.68
_exptl_absorpt_coefficient_mu 1.115
_exptl_absorpt_correction_T_max 0.8331
_exptl_absorpt_correction_T_min 0.7757
_exptl_absorpt_correction_type multi-scan
_exptl_absorpt_process_details SADABS
_exptl_crystal_colour blue
_exptl_crystal_density_diffrn 1.583
_exptl_crystal_density_method 'not measured'
_exptl_crystal_description prism
_exptl_crystal_F_000 2072
_exptl_crystal_size_max 0.24
_exptl_crystal_size_mid 0.19
_exptl_crystal_size_min 0.17
_refine_diff_density_max 0.501
_refine_diff_density_min -0.478
_refine_diff_density_rms 0.069
_refine_ls_abs_structure_details 'Flack H D (1983), Acta Cryst. A39, 876-881'
_refine_ls_abs_structure_Flack 0.292(8)
_refine_ls_extinction_method none
_refine_ls_goodness_of_fit_ref 0.920
_refine_ls_matrix_type full
_refine_ls_number_parameters 589
_refine_ls_number_reflns 11115
_refine_ls_number_restraints 1
_refine_ls_restrained_S_all 0.920
_refine_ls_R_factor_all 0.0573
_refine_ls_R_factor_gt 0.0373
_refine_ls_shift/su_max 0.000
_refine_ls_shift/su_mean 0.000
_refine_ls_structure_factor_coef Fsqd
_refine_ls_weighting_details 'calc w=1/[\s^2^(Fo^2^)+(0.0346P)^2^+0.0000P] where P=(Fo^2^+2Fc^2^)/3'
_refine_ls_weighting_scheme calc
_refine_ls_wR_factor_gt 0.0736
_refine_ls_wR_factor_ref 0.0775
_reflns_number_gt 8327
_reflns_number_total 11115
_reflns_threshold_expression >2sigma(I)
_cod_data_source_file c5ra19358c2.cif
_cod_data_source_block rf2648b
_cod_depositor_comments
;
The following automatic conversions were performed:

'_symmetry_cell_setting' value 'Orthorhombic' changed to
'orthorhombic' according to
/usr/data/users/saulius/crontab/automatic-downloads/rss-feeds/RSC/lib/dictionaries/cif_core.dic
dictionary named 'cif_core.dic' version 2.4.2 from 2011-04-26.

Automatic conversion script
Id: cif_fix_values 3271 2015-04-21 07:52:19Z andrius 
;
_cod_database_code 7222488

loop_
_symmetry_equiv_pos_as_xyz
'x, y, z'
'-x, -y, z+1/2'
'x+1/2, -y+1/2, z'
'-x+1/2, y+1/2, z+1/2'

loop_
_atom_site_label
_atom_site_type_symbol
_atom_site_fract_x
_atom_site_fract_y
_atom_site_fract_z
_atom_site_U_iso_or_equiv
_atom_site_adp_type
_atom_site_occupancy
_atom_site_calc_flag
_atom_site_refinement_flags
Cu1 Cu 0.42271(2) 0.09754(3) 0.564240(14) 0.01179(8) Uani 1 d .
Cu2 Cu 0.34220(2) 0.09364(3) 0.388712(15) 0.01199(8) Uani 1 d .
O1 O 0.38332(13) 0.03039(14) 0.47676(9) 0.0125(4) Uani 1 d .
N1 N 0.35946(15) -0.0178(2) 0.61446(11) 0.0134(5) Uani 1 d .
N2 N 0.51207(14) -0.01545(19) 0.56726(11) 0.0152(5) Uani 1 d .
N3 N 0.32743(15) 0.1929(2) 0.58894(11) 0.0137(5) Uani 1 d .
N4 N 0.41250(14) -0.0171(2) 0.34046(11) 0.0131(5) Uani 1 d .
N5 N 0.25704(14) -0.02394(18) 0.38202(11) 0.0125(5) Uani 1 d .
N6 N 0.43441(15) 0.1952(2) 0.36855(11) 0.0135(6) Uani 1 d .
N7 N 0.49189(16) 0.2227(2) 0.53834(12) 0.0178(6) Uani 1 d .
C34 C 0.53313(19) 0.3016(3) 0.53695(14) 0.0161(7) Uani 1 d .
N8 N 0.57890(18) 0.3882(2) 0.52868(13) 0.0273(7) Uani 1 d .
C35 C 0.58581(18) 0.4607(2) 0.57375(15) 0.0185(7) Uani 1 d .
N9 N 0.59675(17) 0.5282(2) 0.60965(14) 0.0298(7) Uani 1 d .
N10 N 0.26652(16) 0.2151(2) 0.41265(11) 0.0181(6) Uani 1 d .
C36 C 0.2323(2) 0.2991(3) 0.41230(14) 0.0172(7) Uani 1 d .
N11 N 0.19408(19) 0.3928(2) 0.41764(13) 0.0294(7) Uani 1 d .
C37 C 0.1847(2) 0.4584(3) 0.36880(16) 0.0245(8) Uani 1 d .
N12 N 0.17161(18) 0.5200(2) 0.32947(14) 0.0324(7) Uani 1 d .
C1 C 0.3836(2) -0.0801(2) 0.47713(15) 0.0113(5) Uani 1 d .
C2 C 0.34239(17) -0.1403(3) 0.52295(14) 0.0136(7) Uani 1 d .
C3 C 0.34249(17) -0.2557(3) 0.52206(15) 0.0155(7) Uani 1 d .
H3 H 0.3142 -0.2947 0.5535 0.019 Uiso 1 calc R
C4 C 0.3825(2) -0.3162(2) 0.47668(17) 0.0183(6) Uani 1 d .
C5 C 0.42408(17) -0.2569(2) 0.43164(16) 0.0156(7) Uani 1 d .
H5 H 0.4523 -0.2962 0.4003 0.019 Uiso 1 calc R
C6 C 0.42522(17) -0.1402(3) 0.43143(14) 0.0123(7) Uani 1 d .
C7 C 0.3814(2) -0.4415(2) 0.47688(18) 0.0256(7) Uani 1 d .
H7A H 0.3708 -0.4687 0.4353 0.038 Uiso 1 calc R
H7B H 0.3378 -0.4678 0.5044 0.038 Uiso 1 calc R
H7C H 0.4348 -0.4695 0.4911 0.038 Uiso 1 calc R
C8 C 0.30003(17) -0.0769(2) 0.57243(13) 0.0148(6) Uani 1 d .
H8A H 0.2660 -0.1288 0.5969 0.018 Uiso 1 calc R
H8B H 0.2627 -0.0215 0.5536 0.018 Uiso 1 calc R
C9 C 0.42053(19) -0.0949(3) 0.64107(15) 0.0186(7) Uani 1 d .
H9A H 0.3946 -0.1685 0.6478 0.022 Uiso 1 calc R
H9B H 0.4392 -0.0662 0.6813 0.022 Uiso 1 calc R
C10 C 0.49286(19) -0.1073(2) 0.59942(14) 0.0171(7) Uani 1 d .
C11 C 0.5393(2) -0.2027(3) 0.59416(15) 0.0230(8) Uani 1 d .
H11 H 0.5248 -0.2671 0.6169 0.028 Uiso 1 calc R
C12 C 0.6067(2) -0.2048(3) 0.55594(16) 0.0249(8) Uani 1 d .
H12 H 0.6392 -0.2702 0.5523 0.030 Uiso 1 calc R
C13 C 0.62651(19) -0.1106(3) 0.52289(16) 0.0235(8) Uani 1 d .
H13 H 0.6729 -0.1098 0.4964 0.028 Uiso 1 calc R
C14 C 0.57712(18) -0.0173(3) 0.52931(14) 0.0178(7) Uani 1 d .
H14 H 0.5897 0.0474 0.5061 0.021 Uiso 1 calc R
C18 C 0.1915(2) 0.3082(3) 0.63007(16) 0.0259(8) Uani 1 d .
H18 H 0.1447 0.3480 0.6442 0.031 Uiso 1 calc R
C17 C 0.21224(19) 0.2084(3) 0.65602(15) 0.0221(8) Uani 1 d .
H17 H 0.1801 0.1782 0.6883 0.027 Uiso 1 calc R
C16 C 0.28071(19) 0.1524(2) 0.63450(13) 0.0171(7) Uani 1 d .
C15 C 0.3112(2) 0.0439(3) 0.66104(14) 0.0213(7) Uani 1 d .
H15A H 0.3462 0.0589 0.6973 0.026 Uiso 1 calc R
H15B H 0.2637 -0.0017 0.6744 0.026 Uiso 1 calc R
C19 C 0.23953(19) 0.3504(3) 0.58296(15) 0.0234(7) Uani 1 d .
H19 H 0.2260 0.4195 0.5644 0.028 Uiso 1 calc R
C20 C 0.30651(19) 0.2914(2) 0.56364(15) 0.0185(6) Uani 1 d .
H20 H 0.3394 0.3205 0.5314 0.022 Uiso 1 calc R
C21 C 0.47032(17) -0.0766(2) 0.38271(14) 0.0145(6) Uani 1 d .
H21A H 0.5074 -0.0217 0.4023 0.017 Uiso 1 calc R
H21B H 0.5048 -0.1286 0.3587 0.017 Uiso 1 calc R
C22 C 0.35576(19) -0.0977(2) 0.30992(14) 0.0159(7) Uani 1 d .
H22A H 0.3837 -0.1703 0.3050 0.019 Uiso 1 calc R
H22B H 0.3407 -0.0698 0.2688 0.019 Uiso 1 calc R
C23 C 0.27923(18) -0.1119(2) 0.34827(13) 0.0137(6) Uani 1 d .
C24 C 0.23243(18) -0.2094(3) 0.34796(14) 0.0183(7) Uani 1 d .
H24 H 0.2487 -0.2714 0.3239 0.022 Uiso 1 calc R
C25 C 0.16232(19) -0.2136(2) 0.38316(17) 0.0245(7) Uani 1 d .
H25 H 0.1293 -0.2788 0.3833 0.029 Uiso 1 calc R
C31 C 0.57110(19) 0.3189(3) 0.33478(14) 0.0194(7) Uani 1 d .
H31 H 0.6178 0.3614 0.3229 0.023 Uiso 1 calc R
C30 C 0.5554(2) 0.2169(3) 0.30786(14) 0.0193(7) Uani 1 d .
H30 H 0.5916 0.1883 0.2775 0.023 Uiso 1 calc R
C29 C 0.48662(18) 0.1566(2) 0.32544(13) 0.0150(6) Uani 1 d .
C28 C 0.46156(18) 0.0478(2) 0.29592(13) 0.0149(6) Uani 1 d .
H28A H 0.4284 0.0625 0.2587 0.018 Uiso 1 calc R
H28B H 0.5112 0.0053 0.2838 0.018 Uiso 1 calc R
C27 C 0.18913(19) -0.0293(2) 0.41666(14) 0.0178(7) Uani 1 d .
H27 H 0.1744 0.0333 0.4408 0.021 Uiso 1 calc R
C26 C 0.1398(2) -0.1226(2) 0.41846(16) 0.0225(7) Uani 1 d .
H26 H 0.0917 -0.1246 0.4432 0.027 Uiso 1 calc R
C33 C 0.45072(19) 0.2936(2) 0.39502(14) 0.0157(6) Uani 1 d .
H33 H 0.4146 0.3200 0.4260 0.019 Uiso 1 calc R
C32 C 0.51793(18) 0.3580(2) 0.37904(14) 0.0181(7) Uani 1 d .
H32 H 0.5273 0.4278 0.3982 0.022 Uiso 1 calc R
N13 N 0.3969(2) 0.5966(3) 0.29183(16) 0.0418(8) Uani 1 d .
C38 C 0.3818(2) 0.5100(3) 0.27716(15) 0.0301(8) Uani 1 d .
C39 C 0.3624(3) 0.3970(3) 0.25591(17) 0.0387(10) Uani 1 d .
H39A H 0.3065 0.3772 0.2688 0.058 Uiso 1 calc R
H39B H 0.4018 0.3443 0.2737 0.058 Uiso 1 calc R
H39C H 0.3661 0.3943 0.2111 0.058 Uiso 1 calc R
N14 N -0.0081(2) 0.3321(3) 0.70062(15) 0.0380(8) Uani 1 d .
C40 C -0.0309(2) 0.2438(3) 0.70153(16) 0.0314(8) Uani 1 d .
C41 C -0.0632(3) 0.1299(4) 0.7011(2) 0.0536(12) Uani 1 d .
H41A H -0.1185 0.1297 0.6830 0.080 Uiso 1 calc R
H41B H -0.0661 0.1018 0.7432 0.080 Uiso 1 calc R
H41C H -0.0268 0.0822 0.6768 0.080 Uiso 1 calc R
P1 P 0.24239(6) 0.11767(8) 0.19828(4) 0.0301(2) Uani 1 d .
F1 F 0.20609(14) 0.07434(18) 0.13441(10) 0.0483(6) Uani 1 d .
F2 F 0.21291(13) 0.0060(2) 0.23087(10) 0.0515(7) Uani 1 d .
F3 F 0.27840(16) 0.15782(18) 0.26251(9) 0.0510(7) Uani 1 d .
F4 F 0.27140(17) 0.22836(18) 0.16582(10) 0.0580(7) Uani 1 d .
F5 F 0.32635(13) 0.05953(19) 0.18232(10) 0.0453(6) Uani 1 d .
F6 F 0.15658(17) 0.1740(3) 0.21192(11) 0.0812(10) Uani 1 d .

loop_
_atom_site_aniso_label
_atom_site_aniso_U_11
_atom_site_aniso_U_22
_atom_site_aniso_U_33
_atom_site_aniso_U_23
_atom_site_aniso_U_13
_atom_site_aniso_U_12
Cu1 0.01056(18) 0.00967(16) 0.01513(16) 0.00183(17) 0.00050(15) -0.00160(14)
Cu2 0.01139(18) 0.00914(16) 0.01545(16) -0.00034(17) 0.00160(15) 0.00029(14)
O1 0.0138(9) 0.0079(9) 0.0158(9) 0.0005(9) -0.0017(7) 0.0007(10)
N1 0.0155(14) 0.0098(12) 0.0149(13) 0.0014(10) -0.0013(11) -0.0007(11)
N2 0.0114(13) 0.0172(12) 0.0168(12) 0.0007(12) -0.0062(12) -0.0020(10)
N3 0.0130(14) 0.0117(13) 0.0164(13) -0.0036(10) -0.0011(11) -0.0019(10)
N4 0.0111(13) 0.0121(13) 0.0162(13) -0.0018(10) 0.0026(11) -0.0025(10)
N5 0.0091(12) 0.0111(11) 0.0173(12) 0.0035(10) 0.0006(11) 0.0008(9)
N6 0.0164(14) 0.0102(13) 0.0139(13) 0.0011(10) 0.0035(10) -0.0011(10)
N7 0.0185(15) 0.0142(14) 0.0206(14) 0.0027(11) 0.0047(12) -0.0011(12)
C34 0.0152(17) 0.0197(17) 0.0135(15) 0.0023(12) -0.0012(13) 0.0033(14)
N8 0.0311(17) 0.0255(16) 0.0251(15) 0.0042(12) 0.0045(13) -0.0150(13)
C35 0.0129(17) 0.0129(15) 0.0296(19) 0.0068(14) -0.0008(14) -0.0050(12)
N9 0.0243(17) 0.0185(15) 0.0467(19) -0.0014(14) -0.0029(14) -0.0036(12)
N10 0.0175(15) 0.0156(14) 0.0212(14) -0.0011(11) 0.0014(11) 0.0012(11)
C36 0.0123(17) 0.0143(16) 0.0250(17) -0.0029(13) 0.0005(14) -0.0007(13)
N11 0.0341(18) 0.0186(15) 0.0356(16) -0.0036(13) -0.0007(14) 0.0131(13)
C37 0.0135(18) 0.0174(17) 0.043(2) -0.0098(16) 0.0020(15) 0.0015(14)
N12 0.0275(18) 0.0190(15) 0.051(2) 0.0043(14) 0.0074(15) 0.0012(13)
C1 0.0079(13) 0.0094(13) 0.0166(12) 0.0001(13) -0.0041(10) 0.0027(13)
C2 0.0097(17) 0.0111(15) 0.0200(17) 0.0027(13) -0.0027(12) -0.0012(12)
C3 0.0108(16) 0.0146(17) 0.0211(19) 0.0029(13) -0.0022(13) -0.0026(13)
C4 0.0134(14) 0.0107(13) 0.0308(15) 0.0006(15) -0.0024(12) -0.0016(14)
C5 0.0105(17) 0.0114(16) 0.0249(19) -0.0025(13) -0.0003(13) 0.0018(12)
C6 0.0071(17) 0.0136(15) 0.0162(16) 0.0029(13) -0.0031(12) -0.0005(12)
C7 0.0261(17) 0.0125(14) 0.0381(17) 0.0001(17) 0.0055(14) 0.0029(17)
C8 0.0123(15) 0.0130(15) 0.0191(16) 0.0002(12) 0.0021(13) -0.0044(11)
C9 0.026(2) 0.0135(16) 0.0166(16) 0.0052(13) -0.0040(13) -0.0020(14)
C10 0.0136(17) 0.0163(16) 0.0214(16) 0.0013(13) -0.0098(13) -0.0030(13)
C11 0.0230(19) 0.0143(16) 0.0318(18) 0.0037(14) -0.0115(15) -0.0011(14)
C12 0.0168(17) 0.0192(17) 0.039(2) -0.0048(16) -0.0101(15) 0.0048(13)
C13 0.0099(16) 0.0243(19) 0.0363(19) -0.0053(15) -0.0041(14) 0.0001(13)
C14 0.0102(16) 0.0177(16) 0.0255(17) -0.0012(13) -0.0033(13) -0.0032(13)
C18 0.0136(18) 0.0275(19) 0.037(2) -0.0151(16) -0.0005(16) 0.0024(15)
C17 0.0172(19) 0.0210(18) 0.0281(17) -0.0096(14) 0.0085(14) -0.0061(14)
C16 0.0195(18) 0.0165(16) 0.0153(15) -0.0036(12) 0.0000(13) -0.0078(13)
C15 0.0245(19) 0.0217(17) 0.0176(16) -0.0007(13) 0.0079(14) -0.0065(14)
C19 0.0202(18) 0.0201(17) 0.0299(18) -0.0046(14) -0.0066(15) 0.0079(14)
C20 0.0199(17) 0.0184(16) 0.0174(15) -0.0026(15) -0.0051(15) 0.0004(12)
C21 0.0112(15) 0.0128(15) 0.0194(15) 0.0014(12) 0.0017(13) 0.0037(11)
C22 0.0184(17) 0.0111(15) 0.0183(16) -0.0034(13) 0.0019(13) -0.0005(13)
C23 0.0127(16) 0.0116(15) 0.0168(14) 0.0013(12) -0.0054(12) 0.0013(12)
C24 0.0147(17) 0.0136(15) 0.0268(17) -0.0043(13) -0.0039(14) 0.0003(13)
C25 0.0128(15) 0.0184(15) 0.042(2) 0.0003(16) -0.0042(16) -0.0079(13)
C31 0.0185(18) 0.0178(16) 0.0219(16) 0.0035(13) 0.0004(14) -0.0071(13)
C30 0.0174(18) 0.0218(17) 0.0188(16) 0.0014(13) 0.0041(13) -0.0009(13)
C29 0.0159(17) 0.0120(15) 0.0172(15) 0.0023(12) 0.0005(13) -0.0002(12)
C28 0.0181(17) 0.0117(15) 0.0147(15) -0.0005(12) 0.0057(13) -0.0021(13)
C27 0.0158(18) 0.0148(16) 0.0227(16) -0.0016(13) -0.0045(13) 0.0052(13)
C26 0.0102(17) 0.0206(17) 0.0366(19) 0.0064(14) 0.0016(14) 0.0016(13)
C33 0.0187(16) 0.0130(15) 0.0155(15) -0.0012(13) 0.0039(14) -0.0011(12)
C32 0.0207(16) 0.0138(15) 0.0197(17) -0.0024(12) -0.0003(14) 0.0005(12)
N13 0.051(2) 0.0318(19) 0.0423(19) -0.0052(16) 0.0047(16) 0.0045(16)
C38 0.033(2) 0.034(2) 0.0239(18) 0.0037(16) -0.0019(16) 0.0026(17)
C39 0.048(3) 0.030(2) 0.038(2) 0.0072(17) -0.0179(19) -0.0023(18)
N14 0.037(2) 0.038(2) 0.0388(19) -0.0084(16) -0.0068(15) 0.0077(16)
C40 0.023(2) 0.045(2) 0.0260(19) -0.0041(17) -0.0063(15) 0.0061(18)
C41 0.041(3) 0.053(3) 0.067(3) 0.002(2) -0.015(2) -0.008(2)
P1 0.0338(6) 0.0325(5) 0.0241(4) 0.0083(4) 0.0014(4) 0.0090(4)
F1 0.0570(16) 0.0520(15) 0.0358(12) 0.0024(11) -0.0185(11) 0.0057(12)
F2 0.0367(14) 0.0600(17) 0.0579(15) 0.0283(13) -0.0116(11) -0.0089(12)
F3 0.099(2) 0.0270(12) 0.0266(11) -0.0017(10) -0.0168(12) 0.0046(13)
F4 0.103(2) 0.0295(13) 0.0419(13) 0.0110(10) -0.0202(13) -0.0058(13)
F5 0.0433(14) 0.0555(15) 0.0372(12) 0.0084(11) 0.0013(10) 0.0120(11)
F6 0.086(2) 0.111(2) 0.0469(15) 0.0224(15) 0.0188(15) 0.0781(19)

loop_
_atom_type_symbol
_atom_type_description
_atom_type_scat_dispersion_real
_atom_type_scat_dispersion_imag
_atom_type_scat_source
C C 0.0033 0.0016 'International Tables Vol C Tables 4.2.6.8 and 6.1.1.4'
H H 0.0000 0.0000 'International Tables Vol C Tables 4.2.6.8 and 6.1.1.4'
N N 0.0061 0.0033 'International Tables Vol C Tables 4.2.6.8 and 6.1.1.4'
O O 0.0106 0.0060 'International Tables Vol C Tables 4.2.6.8 and 6.1.1.4'
Cu Cu 0.3201 1.2651 'International Tables Vol C Tables 4.2.6.8 and 6.1.1.4'
P P 0.1023 0.0942 'International Tables Vol C Tables 4.2.6.8 and 6.1.1.4'
F F 0.0171 0.0103 'International Tables Vol C Tables 4.2.6.8 and 6.1.1.4'

loop_
_geom_angle_atom_site_label_1
_geom_angle_atom_site_label_2
_geom_angle_atom_site_label_3
_geom_angle
N7 Cu1 N2 96.69(10)
N7 Cu1 N3 94.61(11)
N2 Cu1 N3 161.29(10)
N7 Cu1 N1 164.33(10)
N2 Cu1 N1 83.39(10)
N3 Cu1 N1 81.73(10)
N7 Cu1 O1 101.57(9)
N2 Cu1 O1 89.41(9)
N3 Cu1 O1 102.88(9)
N1 Cu1 O1 94.10(8)
N10 Cu2 N6 94.15(10)
N10 Cu2 N5 96.50(10)
N6 Cu2 N5 161.79(10)
N10 Cu2 N4 164.32(10)
N6 Cu2 N4 82.30(10)
N5 Cu2 N4 83.48(9)
N10 Cu2 O1 102.45(9)
N6 Cu2 O1 100.39(9)
N5 Cu2 O1 91.70(8)
N4 Cu2 O1 93.22(9)
C1 O1 Cu2 110.91(19)
C1 O1 Cu1 111.44(19)
Cu2 O1 Cu1 137.65(8)
C9 N1 C15 113.5(2)
C9 N1 C8 111.8(2)
C15 N1 C8 108.4(2)
C9 N1 Cu1 107.47(18)
C15 N1 Cu1 107.07(18)
C8 N1 Cu1 108.34(17)
C14 N2 C10 119.4(3)
C14 N2 Cu1 124.4(2)
C10 N2 Cu1 114.2(2)
C16 N3 C20 118.6(3)
C16 N3 Cu1 115.4(2)
C20 N3 Cu1 126.0(2)
C28 N4 C22 112.4(2)
C28 N4 C21 108.6(2)
C22 N4 C21 110.6(2)
C28 N4 Cu2 107.14(18)
C22 N4 Cu2 107.96(17)
C21 N4 Cu2 110.08(18)
C27 N5 C23 119.7(2)
C27 N5 Cu2 124.5(2)
C23 N5 Cu2 114.62(19)
C33 N6 C29 118.7(3)
C33 N6 Cu2 126.6(2)
C29 N6 Cu2 114.7(2)
C34 N7 Cu1 164.7(3)
N7 C34 N8 173.5(3)
C34 N8 C35 118.5(3)
N9 C35 N8 174.0(3)
C36 N10 Cu2 160.8(3)
N10 C36 N11 174.4(4)
C36 N11 C37 119.9(3)
N12 C37 N11 174.1(4)
O1 C1 C6 120.8(3)
O1 C1 C2 121.2(3)
C6 C1 C2 118.0(2)
C3 C2 C1 120.3(3)
C3 C2 C8 121.5(3)
C1 C2 C8 118.2(3)
C4 C3 C2 122.2(3)
C4 C3 H3 118.9
C2 C3 H3 118.9
C3 C4 C5 117.6(2)
C3 C4 C7 121.0(3)
C5 C4 C7 121.4(3)
C4 C5 C6 121.5(3)
C4 C5 H5 119.3
C6 C5 H5 119.3
C5 C6 C1 120.4(3)
C5 C6 C21 121.2(3)
C1 C6 C21 118.4(3)
C4 C7 H7A 109.5
C4 C7 H7B 109.5
H7A C7 H7B 109.5
C4 C7 H7C 109.5
H7A C7 H7C 109.5
H7B C7 H7C 109.5
C2 C8 N1 112.8(2)
C2 C8 H8A 109.0
N1 C8 H8A 109.0
C2 C8 H8B 109.0
N1 C8 H8B 109.0
H8A C8 H8B 107.8
N1 C9 C10 110.6(2)
N1 C9 H9A 109.5
C10 C9 H9A 109.5
N1 C9 H9B 109.5
C10 C9 H9B 109.5
H9A C9 H9B 108.1
N2 C10 C11 120.9(3)
N2 C10 C9 114.7(3)
C11 C10 C9 124.4(3)
C12 C11 C10 120.1(3)
C12 C11 H11 120.0
C10 C11 H11 120.0
C11 C12 C13 119.1(3)
C11 C12 H12 120.4
C13 C12 H12 120.4
C12 C13 C14 118.5(3)
C12 C13 H13 120.8
C14 C13 H13 120.8
N2 C14 C13 122.0(3)
N2 C14 H14 119.0
C13 C14 H14 119.0
C17 C18 C19 119.3(3)
C17 C18 H18 120.3
C19 C18 H18 120.3
C18 C17 C16 118.9(3)
C18 C17 H17 120.5
C16 C17 H17 120.5
N3 C16 C17 122.0(3)
N3 C16 C15 114.3(3)
C17 C16 C15 123.6(3)
N1 C15 C16 110.0(2)
N1 C15 H15A 109.7
C16 C15 H15A 109.7
N1 C15 H15B 109.7
C16 C15 H15B 109.7
H15A C15 H15B 108.2
C20 C19 C18 119.1(3)
C20 C19 H19 120.5
C18 C19 H19 120.5
N3 C20 C19 122.0(3)
N3 C20 H20 119.0
C19 C20 H20 119.0
N4 C21 C6 112.0(2)
N4 C21 H21A 109.2
C6 C21 H21A 109.2
N4 C21 H21B 109.2
C6 C21 H21B 109.2
H21A C21 H21B 107.9
N4 C22 C23 109.5(2)
N4 C22 H22A 109.8
C23 C22 H22A 109.8
N4 C22 H22B 109.8
C23 C22 H22B 109.8
H22A C22 H22B 108.2
N5 C23 C24 121.3(3)
N5 C23 C22 116.0(2)
C24 C23 C22 122.7(3)
C25 C24 C23 118.6(3)
C25 C24 H24 120.7
C23 C24 H24 120.7
C24 C25 C26 120.0(3)
C24 C25 H25 120.0
C26 C25 H25 120.0
C32 C31 C30 119.0(3)
C32 C31 H31 120.5
C30 C31 H31 120.5
C29 C30 C31 119.7(3)
C29 C30 H30 120.2
C31 C30 H30 120.2
N6 C29 C30 121.3(3)
N6 C29 C28 115.2(3)
C30 C29 C28 123.4(3)
N4 C28 C29 108.7(2)
N4 C28 H28A 109.9
C29 C28 H28A 109.9
N4 C28 H28B 109.9
C29 C28 H28B 109.9
H28A C28 H28B 108.3
N5 C27 C26 122.2(3)
N5 C27 H27 118.9
C26 C27 H27 118.9
C27 C26 C25 118.3(3)
C27 C26 H26 120.9
C25 C26 H26 120.9
N6 C33 C32 122.7(3)
N6 C33 H33 118.6
C32 C33 H33 118.6
C31 C32 C33 118.7(3)
C31 C32 H32 120.7
C33 C32 H32 120.7
N13 C38 C39 178.3(4)
C38 C39 H39A 109.5
C38 C39 H39B 109.5
H39A C39 H39B 109.5
C38 C39 H39C 109.5
H39A C39 H39C 109.5
H39B C39 H39C 109.5
N14 C40 C41 177.7(4)
C40 C41 H41A 109.5
C40 C41 H41B 109.5
H41A C41 H41B 109.5
C40 C41 H41C 109.5
H41A C41 H41C 109.5
H41B C41 H41C 109.5
F5 P1 F6 177.73(15)
F5 P1 F4 90.97(14)
F6 P1 F4 89.19(16)
F5 P1 F2 89.10(13)
F6 P1 F2 90.73(15)
F4 P1 F2 179.82(10)
F5 P1 F3 90.68(13)
F6 P1 F3 91.58(15)
F4 P1 F3 91.72(12)
F2 P1 F3 88.45(12)
F5 P1 F1 88.92(13)
F6 P1 F1 88.82(14)
F4 P1 F1 89.61(12)
F2 P1 F1 90.22(12)
F3 P1 F1 178.62(13)

loop_
_geom_bond_atom_site_label_1
_geom_bond_atom_site_label_2
_geom_bond_distance
Cu1 N7 1.962(3)
Cu1 N2 1.989(2)
Cu1 N3 1.999(2)
Cu1 N1 2.045(2)
Cu1 O1 2.170(2)
Cu2 N10 1.979(3)
Cu2 N6 1.982(2)
Cu2 N5 1.983(2)
Cu2 N4 2.046(2)
Cu2 O1 2.172(2)
O1 C1 1.329(3)
N1 C9 1.477(4)
N1 C15 1.483(4)
N1 C8 1.510(4)
N2 C14 1.342(4)
N2 C10 1.346(4)
N3 C16 1.342(4)
N3 C20 1.350(4)
N4 C28 1.480(4)
N4 C22 1.494(4)
N4 C21 1.498(4)
N5 C27 1.338(4)
N5 C23 1.339(4)
N6 C33 1.343(4)
N6 C29 1.349(4)
N7 C34 1.161(4)
C34 N8 1.292(4)
N8 C35 1.320(4)
C35 N9 1.142(4)
N10 C36 1.153(4)
C36 N11 1.292(4)
N11 C37 1.335(4)
C37 N12 1.154(4)
C1 C6 1.405(4)
C1 C2 1.404(4)
C2 C3 1.389(4)
C2 C8 1.490(4)
C3 C4 1.390(4)
C3 H3 0.9500
C4 C5 1.389(4)
C4 C7 1.508(4)
C5 C6 1.403(4)
C5 H5 0.9500
C6 C21 1.501(4)
C7 H7A 0.9800
C7 H7B 0.9800
C7 H7C 0.9800
C8 H8A 0.9900
C8 H8B 0.9900
C9 C10 1.493(4)
C9 H9A 0.9900
C9 H9B 0.9900
C10 C11 1.377(4)
C11 C12 1.377(5)
C11 H11 0.9500
C12 C13 1.381(4)
C12 H12 0.9500
C13 C14 1.387(4)
C13 H13 0.9500
C14 H14 0.9500
C18 C17 1.369(5)
C18 C19 1.387(5)
C18 H18 0.9500
C17 C16 1.382(4)
C17 H17 0.9500
C16 C15 1.511(4)
C15 H15A 0.9900
C15 H15B 0.9900
C19 C20 1.365(4)
C19 H19 0.9500
C20 H20 0.9500
C21 H21A 0.9900
C21 H21B 0.9900
C22 C23 1.508(4)
C22 H22A 0.9900
C22 H22B 0.9900
C23 C24 1.397(4)
C24 C25 1.374(4)
C24 H24 0.9500
C25 C26 1.387(4)
C25 H25 0.9500
C31 C32 1.378(4)
C31 C30 1.385(4)
C31 H31 0.9500
C30 C29 1.385(4)
C30 H30 0.9500
C29 C28 1.515(4)
C28 H28A 0.9900
C28 H28B 0.9900
C27 C26 1.379(4)
C27 H27 0.9500
C26 H26 0.9500
C33 C32 1.383(4)
C33 H33 0.9500
C32 H32 0.9500
N13 C38 1.117(4)
C38 C39 1.469(5)
C39 H39A 0.9800
C39 H39B 0.9800
C39 H39C 0.9800
N14 C40 1.125(4)
C40 C41 1.467(5)
C41 H41A 0.9800
C41 H41B 0.9800
C41 H41C 0.9800
P1 F5 1.571(2)
P1 F6 1.577(2)
P1 F4 1.580(2)
P1 F2 1.594(2)
P1 F3 1.594(2)
P1 F1 1.601(2)

loop_
_geom_torsion_atom_site_label_1
_geom_torsion_atom_site_label_2
_geom_torsion_atom_site_label_3
_geom_torsion_atom_site_label_4
_geom_torsion
O1 C1 C2 C3 179.1(3)
C6 C1 C2 C3 -0.7(5)
O1 C1 C2 C8 -1.7(4)
C6 C1 C2 C8 178.4(3)
C1 C2 C3 C4 0.0(5)
C8 C2 C3 C4 -179.2(3)
C2 C3 C4 C5 0.7(5)
C2 C3 C4 C7 -179.9(3)
C3 C4 C5 C6 -0.5(5)
C7 C4 C5 C6 -180.0(3)
C4 C5 C6 C1 -0.3(5)
C4 C5 C6 C21 179.9(3)
O1 C1 C6 C5 -178.9(3)
C2 C1 C6 C5 0.9(5)
O1 C1 C6 C21 0.9(4)
C2 C1 C6 C21 -179.3(2)
C3 C2 C8 N1 110.6(3)
C1 C2 C8 N1 -68.5(3)
C9 N1 C8 C2 -55.1(3)
C15 N1 C8 C2 179.0(2)
C15 N1 C9 C10 -150.0(3)
C8 N1 C9 C10 87.0(3)
C14 N2 C10 C11 0.4(4)
C14 N2 C10 C9 178.7(3)
N1 C9 C10 N2 33.1(4)
N1 C9 C10 C11 -148.6(3)
N2 C10 C11 C12 0.4(5)
C9 C10 C11 C12 -177.8(3)
C10 C11 C12 C13 -0.4(5)
C11 C12 C13 C14 -0.3(5)
C10 N2 C14 C13 -1.2(4)
C12 C13 C14 N2 1.2(5)
C19 C18 C17 C16 0.0(5)
C20 N3 C16 C17 0.1(4)
C20 N3 C16 C15 -177.9(3)
C18 C17 C16 N3 0.0(5)
C18 C17 C16 C15 177.8(3)
C9 N1 C15 C16 154.3(2)
C8 N1 C15 C16 -80.8(3)
N3 C16 C15 N1 -26.5(4)
C17 C16 C15 N1 155.6(3)
C17 C18 C19 C20 -0.1(5)
C16 N3 C20 C19 -0.1(4)
C18 C19 C20 N3 0.1(5)
C28 N4 C21 C6 177.2(2)
C22 N4 C21 C6 -59.0(3)
C5 C6 C21 N4 110.4(3)
C1 C6 C21 N4 -69.4(3)
C28 N4 C22 C23 -148.2(2)
C21 N4 C22 C23 90.2(3)
C27 N5 C23 C24 0.6(4)
C27 N5 C23 C22 179.1(3)
N4 C22 C23 N5 29.4(3)
N4 C22 C23 C24 -152.2(3)
N5 C23 C24 C25 0.1(4)
C22 C23 C24 C25 -178.2(3)
C23 C24 C25 C26 -0.6(5)
C32 C31 C30 C29 0.5(5)
C33 N6 C29 C30 -0.7(4)
C33 N6 C29 C28 -177.3(3)
C31 C30 C29 N6 -0.2(5)
C31 C30 C29 C28 176.1(3)
C22 N4 C28 C29 155.0(2)
C21 N4 C28 C29 -82.3(3)
N6 C29 C28 N4 -28.7(3)
C30 C29 C28 N4 154.8(3)
C23 N5 C27 C26 -0.8(4)
N5 C27 C26 C25 0.3(5)
C24 C25 C26 C27 0.4(5)
C29 N6 C33 C32 1.3(4)
C30 C31 C32 C33 0.1(5)
N6 C33 C32 C31 -1.0(5)
